data_4021531
loop_
_publ_author_name
'Nicolas Pichon'
'Anne Harrison-Marchand'
'Loic Toupet'
'Jacques Maddaluno'

_publ_section_title
;
 Stereocontrolled Synthesis and Cycloaddition of
 1,2,4-Trioxygenated 1,3-Dienes
;
_journal_name_full 'Journal of Organic Chemistry'
_journal_page_first 1892
_journal_page_last 1901
_journal_paper_doi 10.1021/jo0521854
_journal_volume 71
_journal_year 2006
_chemical_absolute_configuration syn
_chemical_formula_sum 'C31 H36 O5 Si'
_chemical_formula_weight 516.69
_chemical_name_systematic
;
  ?
;
_space_group_IT_number 19
_symmetry_cell_setting orthorhombic
_symmetry_space_group_name_Hall 'P 2ac 2ab'
_symmetry_space_group_name_H-M 'P 21 21 21'
_atom_sites_solution_hydrogens geom
_atom_sites_solution_primary direct
_atom_sites_solution_secondary difmap
_audit_creation_method SHELXL-97
_cell_angle_alpha 90.00
_cell_angle_beta 90.00
_cell_angle_gamma 90.00
_cell_formula_units_Z 4
_cell_length_a 10.3806(2)
_cell_length_b 14.2036(4)
_cell_length_c 19.7427(5)
_cell_measurement_reflns_used 25
_cell_measurement_temperature 294(2)
_cell_measurement_theta_max 12.0
_cell_measurement_theta_min 7.0
_cell_volume 2910.90(12)
_computing_cell_refinement CAD4_(Enraf-Nonius,_1977)
_computing_data_collection CAD4_(Enraf-Nonius,_1977)
_computing_data_reduction process_MolEN_(Fair,_1990)
_computing_molecular_graphics 'PLATON_(Spek, 1998)'
_computing_publication_material 'SHELXL-97 (Sheldrick, 1997)'
_computing_structure_refinement 'SHELXL-97 (Sheldrick, 1997)'
_computing_structure_solution 'SHELXS-97 (Sheldrick, 1990)'
_diffrn_ambient_temperature 293(2)
_diffrn_detector_area_resol_mean no
_diffrn_measured_fraction_theta_full 0.999
_diffrn_measured_fraction_theta_max 0.999
_diffrn_measurement_device_type Enraf_Nonius_CAD4
_diffrn_measurement_method \w
_diffrn_radiation_monochromator graphite
_diffrn_radiation_source 'fine-focus sealed tube'
_diffrn_radiation_type MoK\a
_diffrn_radiation_wavelength 0.71069
_diffrn_reflns_av_R_equivalents 0.0000
_diffrn_reflns_av_sigmaI/netI 0.0572
_diffrn_reflns_limit_h_max 13
_diffrn_reflns_limit_h_min -13
_diffrn_reflns_limit_k_max 18
_diffrn_reflns_limit_k_min -18
_diffrn_reflns_limit_l_max 25
_diffrn_reflns_limit_l_min -25
_diffrn_reflns_number 6932
_diffrn_reflns_theta_full 27.87
_diffrn_reflns_theta_max 27.87
_diffrn_reflns_theta_min 1.77
_diffrn_standards_decay_% 0.4
_diffrn_standards_interval_count no
_diffrn_standards_interval_time 60
_diffrn_standards_number 3
_exptl_absorpt_coefficient_mu 0.117
_exptl_absorpt_correction_type none
_exptl_crystal_colour colourless
_exptl_crystal_density_diffrn 1.179
_exptl_crystal_density_method 'not measured'
_exptl_crystal_description block
_exptl_crystal_F_000 1104
_exptl_crystal_size_max 0.45
_exptl_crystal_size_mid 0.35
_exptl_crystal_size_min 0.30
_refine_diff_density_max 0.157
_refine_diff_density_min -0.202
_refine_diff_density_rms 0.037
_refine_ls_abs_structure_details 'Flack H D (1983), Acta Cryst. A39, 876-881'
_refine_ls_abs_structure_Flack -0.23(15)
_refine_ls_extinction_coef 0.017(2)
_refine_ls_extinction_expression Fc^*^=kFc[1+0.001xFc^2^\l^3^/sin(2\q)]^-1/4^
_refine_ls_extinction_method SHELXL
_refine_ls_goodness_of_fit_ref 0.970
_refine_ls_hydrogen_treatment constr
_refine_ls_matrix_type full
_refine_ls_number_parameters 335
_refine_ls_number_reflns 6932
_refine_ls_number_restraints 0
_refine_ls_restrained_S_all 0.970
_refine_ls_R_factor_all 0.1104
_refine_ls_R_factor_gt 0.0507
_refine_ls_shift/su_max 0.001
_refine_ls_shift/su_mean 0.000
_refine_ls_structure_factor_coef Fsqd
_refine_ls_weighting_details 'calc w=1/[\s^2^(Fo^2^)+(0.0887P)^2^+0.0000P] where P=(Fo^2^+2Fc^2^)/3'
_refine_ls_weighting_scheme calc
_refine_ls_wR_factor_gt 0.1255
_refine_ls_wR_factor_ref 0.1577
_reflns_number_gt 3981
_reflns_number_total 6932
_reflns_threshold_expression >2sigma(I)
_cod_data_source_file jo0521854si20051020_081308.cif
_cod_depositor_comments
;
The following automatic conversions were performed:
'_symmetry_cell_setting' value 'Orthorhombic' changed to 'orthorhombic'
according to '/home/saulius/struct/CIF-dictionaries/cif_core.dic'
dictionary named 'cif_core.dic' version 2.4.1 from 2010-06-29.

Automatic conversion script
Id: cif_fix_enum 1527 2010-12-29 10:47:43Z saulius 
;
_cod_database_code 4021531

loop_
_symmetry_equiv_pos_as_xyz
'x, y, z'
'-x+1/2, -y, z+1/2'
'x+1/2, -y+1/2, -z'
'-x, y+1/2, -z+1/2'

loop_
_atom_site_label
_atom_site_type_symbol
_atom_site_fract_x
_atom_site_fract_y
_atom_site_fract_z
_atom_site_U_iso_or_equiv
_atom_site_adp_type
_atom_site_occupancy
_atom_site_symmetry_multiplicity
_atom_site_calc_flag
_atom_site_refinement_flags
Si1 Si 0.90473(7) 0.29190(6) 0.85673(4) 0.0580(2) Uani 1 1 d .
O1 O 1.09283(18) 0.31808(14) 0.60054(10) 0.0697(5) Uani 1 1 d .
O2 O 0.82814(18) 0.30935(17) 0.78479(9) 0.0728(6) Uani 1 1 d .
O3 O 0.65492(18) 0.36017(16) 0.67802(10) 0.0760(6) Uani 1 1 d .
O4 O 0.9851(2) 0.45622(14) 0.49148(10) 0.0752(6) Uani 1 1 d .
O5 O 0.9110(2) 0.31164(16) 0.46836(10) 0.0836(6) Uani 1 1 d .
C1 C 0.8836(3) 0.37548(19) 0.58057(12) 0.0571(6) Uani 1 1 d .
H1 H 0.8290 0.4309 0.5877 0.069 Uiso 1 1 calc R
C2 C 1.0015(2) 0.3842(2) 0.62634(13) 0.0584(6) Uani 1 1 d .
H2 H 1.0371 0.4478 0.6220 0.070 Uiso 1 1 calc R
C3 C 0.9693(3) 0.3663(2) 0.69923(14) 0.0635(7) Uani 1 1 d .
H3 H 1.0281 0.3847 0.7322 0.076 Uiso 1 1 calc R
C4 C 0.8614(2) 0.3256(2) 0.71873(13) 0.0583(7) Uani 1 1 d .
C5 C 0.7578(2) 0.2946(2) 0.67099(13) 0.0604(6) Uani 1 1 d .
H5 H 0.7273 0.2322 0.6850 0.072 Uiso 1 1 calc R
C6 C 0.8060(3) 0.2884(2) 0.59867(14) 0.0627(7) Uani 1 1 d .
H6A H 0.7333 0.2826 0.5681 0.075 Uiso 1 1 calc R
H6B H 0.8595 0.2328 0.5935 0.075 Uiso 1 1 calc R
C7 C 1.2189(3) 0.3299(3) 0.6271(2) 0.1053(13) Uani 1 1 d .
H7A H 1.2749 0.2828 0.6084 0.158 Uiso 1 1 calc R
H7B H 1.2166 0.3235 0.6755 0.158 Uiso 1 1 calc R
H7C H 1.2506 0.3913 0.6154 0.158 Uiso 1 1 calc R
C8 C 0.5325(3) 0.3204(4) 0.6680(2) 0.1294(19) Uani 1 1 d .
H8A H 0.4679 0.3682 0.6729 0.194 Uiso 1 1 calc R
H8B H 0.5183 0.2718 0.7009 0.194 Uiso 1 1 calc R
H8C H 0.5278 0.2940 0.6233 0.194 Uiso 1 1 calc R
C9 C 0.9254(3) 0.3743(2) 0.50782(14) 0.0632(7) Uani 1 1 d .
C10 C 1.0316(3) 0.4651(2) 0.42476(14) 0.0642(7) Uani 1 1 d .
C11 C 0.9508(3) 0.4922(2) 0.37411(17) 0.0806(9) Uani 1 1 d .
H11 H 0.8635 0.5011 0.3825 0.097 Uiso 1 1 calc R
C12 C 1.0003(5) 0.5063(3) 0.31043(18) 0.0958(11) Uani 1 1 d .
H12 H 0.9459 0.5235 0.2751 0.115 Uiso 1 1 calc R
C13 C 1.1286(5) 0.4953(3) 0.29875(19) 0.0948(11) Uani 1 1 d .
H13 H 1.1618 0.5061 0.2557 0.114 Uiso 1 1 calc R
C14 C 1.2092(4) 0.4683(3) 0.3502(2) 0.0923(11) Uani 1 1 d .
H14 H 1.2967 0.4606 0.3420 0.111 Uiso 1 1 calc R
C15 C 1.1608(3) 0.4527(2) 0.41364(18) 0.0794(9) Uani 1 1 d .
H15 H 1.2148 0.4339 0.4487 0.095 Uiso 1 1 calc R
C16 C 1.0675(3) 0.2405(2) 0.84221(13) 0.0610(7) Uani 1 1 d .
C17 C 1.0870(4) 0.1516(3) 0.8135(2) 0.1008(12) Uani 1 1 d .
H17 H 1.0160 0.1168 0.7995 0.121 Uiso 1 1 calc R
C18 C 1.2092(4) 0.1141(4) 0.8053(3) 0.1174(15) Uani 1 1 d .
H18 H 1.2189 0.0536 0.7879 0.141 Uiso 1 1 calc R
C19 C 1.3143(4) 0.1650(3) 0.8224(2) 0.1001(12) Uani 1 1 d .
H19 H 1.3964 0.1411 0.8144 0.120 Uiso 1 1 calc R
C20 C 1.2998(3) 0.2520(3) 0.8516(2) 0.0968(11) Uani 1 1 d .
H20 H 1.3718 0.2864 0.8648 0.116 Uiso 1 1 calc R
C21 C 1.1776(3) 0.2883(3) 0.86126(17) 0.0806(9) Uani 1 1 d .
H21 H 1.1692 0.3472 0.8814 0.097 Uiso 1 1 calc R
C22 C 0.9213(3) 0.4087(2) 0.89871(16) 0.0659(7) Uani 1 1 d .
C23 C 0.9089(3) 0.4909(2) 0.86087(18) 0.0787(8) Uani 1 1 d .
H23 H 0.8938 0.4866 0.8145 0.094 Uiso 1 1 calc R
C24 C 0.9184(4) 0.5788(3) 0.8907(3) 0.1010(12) Uani 1 1 d .
H24 H 0.9087 0.6325 0.8641 0.121 Uiso 1 1 calc R
C25 C 0.9414(4) 0.5880(3) 0.9573(3) 0.1026(12) Uani 1 1 d .
H25 H 0.9490 0.6475 0.9765 0.123 Uiso 1 1 calc R
C26 C 0.9534(5) 0.5095(3) 0.9965(2) 0.1240(16) Uani 1 1 d .
H26 H 0.9686 0.5153 1.0428 0.149 Uiso 1 1 calc R
C27 C 0.9430(5) 0.4208(3) 0.9671(2) 0.1130(15) Uani 1 1 d .
H27 H 0.9508 0.3678 0.9945 0.136 Uiso 1 1 calc R
C28 C 0.7921(3) 0.2116(2) 0.90366(15) 0.0690(8) Uani 1 1 d .
C29 C 0.8574(4) 0.1666(3) 0.96525(18) 0.1024(12) Uani 1 1 d .
H29A H 0.9312 0.1314 0.9507 0.154 Uiso 1 1 calc R
H29B H 0.7977 0.1253 0.9875 0.154 Uiso 1 1 calc R
H29C H 0.8840 0.2150 0.9962 0.154 Uiso 1 1 calc R
C30 C 0.6733(4) 0.2666(3) 0.9263(2) 0.1077(13) Uani 1 1 d .
H30A H 0.6331 0.2951 0.8876 0.162 Uiso 1 1 calc R
H30B H 0.6986 0.3147 0.9578 0.162 Uiso 1 1 calc R
H30C H 0.6136 0.2245 0.9478 0.162 Uiso 1 1 calc R
C31 C 0.7455(4) 0.1318(3) 0.8568(2) 0.1031(12) Uani 1 1 d .
H31A H 0.8183 0.0960 0.8414 0.155 Uiso 1 1 calc R
H31B H 0.7015 0.1583 0.8185 0.155 Uiso 1 1 calc R
H31C H 0.6879 0.0914 0.8813 0.155 Uiso 1 1 calc R

loop_
_atom_site_aniso_label
_atom_site_aniso_U_11
_atom_site_aniso_U_22
_atom_site_aniso_U_33
_atom_site_aniso_U_23
_atom_site_aniso_U_13
_atom_site_aniso_U_12
Si1 0.0537(4) 0.0594(4) 0.0610(4) 0.0054(3) -0.0052(3) -0.0002(4)
O1 0.0493(9) 0.0745(13) 0.0854(12) -0.0155(10) 0.0000(10) 0.0024(10)
O2 0.0566(11) 0.1023(17) 0.0595(11) 0.0157(10) -0.0063(8) -0.0042(11)
O3 0.0475(10) 0.1008(17) 0.0799(13) -0.0087(11) -0.0049(9) 0.0070(11)
O4 0.1002(15) 0.0623(13) 0.0633(11) -0.0040(9) 0.0102(11) -0.0148(11)
O5 0.1034(16) 0.0768(15) 0.0705(12) -0.0151(11) 0.0066(12) -0.0249(14)
C1 0.0553(15) 0.0545(15) 0.0615(15) -0.0023(11) -0.0039(12) 0.0000(12)
C2 0.0518(14) 0.0555(15) 0.0679(16) -0.0005(13) -0.0005(11) -0.0022(12)
C3 0.0550(16) 0.0709(19) 0.0646(16) -0.0039(13) -0.0089(13) -0.0021(14)
C4 0.0480(14) 0.0654(17) 0.0614(16) 0.0074(12) -0.0060(12) 0.0011(12)
C5 0.0493(14) 0.0662(17) 0.0656(15) 0.0014(13) -0.0005(11) -0.0058(13)
C6 0.0525(14) 0.0639(17) 0.0718(16) -0.0052(14) -0.0036(12) -0.0070(13)
C7 0.0480(17) 0.123(3) 0.145(3) -0.035(3) -0.0107(19) 0.0033(18)
C8 0.0449(18) 0.204(5) 0.140(4) -0.062(4) -0.011(2) -0.009(2)
C9 0.0627(17) 0.0619(17) 0.0650(15) -0.0037(14) -0.0020(13) -0.0050(14)
C10 0.0757(19) 0.0557(16) 0.0613(16) -0.0017(12) 0.0051(14) -0.0042(14)
C11 0.072(2) 0.089(2) 0.081(2) 0.0081(17) -0.0067(16) -0.0045(17)
C12 0.117(3) 0.098(3) 0.072(2) 0.0105(19) -0.009(2) -0.016(2)
C13 0.124(4) 0.081(2) 0.079(2) 0.0023(18) 0.025(2) -0.008(2)
C14 0.087(2) 0.073(2) 0.117(3) -0.001(2) 0.032(2) 0.0021(18)
C15 0.072(2) 0.070(2) 0.096(2) 0.0006(16) -0.0036(18) -0.0010(17)
C16 0.0598(16) 0.0622(17) 0.0612(15) -0.0027(12) -0.0052(12) -0.0006(12)
C17 0.063(2) 0.096(3) 0.143(3) -0.042(2) 0.000(2) 0.0004(19)
C18 0.082(3) 0.102(3) 0.168(4) -0.052(3) 0.012(3) 0.011(2)
C19 0.066(2) 0.115(3) 0.119(3) -0.016(2) -0.0016(19) 0.020(2)
C20 0.0546(18) 0.111(3) 0.125(3) -0.019(2) -0.0062(19) -0.0028(18)
C21 0.0601(17) 0.079(2) 0.103(2) -0.0181(19) -0.0098(15) -0.0003(17)
C22 0.0553(16) 0.0589(18) 0.0836(19) 0.0009(13) -0.0078(14) 0.0080(13)
C23 0.0804(19) 0.0608(19) 0.095(2) 0.0112(16) 0.0122(18) 0.0061(16)
C24 0.107(3) 0.062(2) 0.134(3) 0.007(2) 0.032(3) 0.005(2)
C25 0.098(3) 0.069(2) 0.141(4) -0.021(2) 0.022(3) -0.0007(19)
C26 0.170(5) 0.094(3) 0.107(3) -0.029(3) -0.026(3) 0.005(3)
C27 0.175(5) 0.071(2) 0.093(2) -0.0095(19) -0.042(3) 0.011(3)
C28 0.0643(17) 0.0650(18) 0.0777(18) 0.0104(15) 0.0050(13) 0.0007(14)
C29 0.120(3) 0.100(3) 0.087(2) 0.039(2) 0.003(2) 0.006(2)
C30 0.077(2) 0.102(3) 0.144(3) 0.027(3) 0.029(2) 0.008(2)
C31 0.099(3) 0.084(3) 0.126(3) 0.003(2) -0.002(2) -0.034(2)

loop_
_atom_type_symbol
_atom_type_description
_atom_type_scat_dispersion_real
_atom_type_scat_dispersion_imag
_atom_type_scat_source
C C 0.0033 0.0016 'International Tables Vol C Tables 4.2.6.8 and 6.1.1.4'
H H 0.0000 0.0000 'International Tables Vol C Tables 4.2.6.8 and 6.1.1.4'
O O 0.0106 0.0060 'International Tables Vol C Tables 4.2.6.8 and 6.1.1.4'
Si Si 0.0817 0.0704 'International Tables Vol C Tables 4.2.6.8 and 6.1.1.4'

loop_
_geom_angle_atom_site_label_1
_geom_angle_atom_site_label_2
_geom_angle_atom_site_label_3
_geom_angle
O2 Si1 C16 111.36(11)
O2 Si1 C22 107.11(13)
C16 Si1 C22 109.51(13)
O2 Si1 C28 102.50(12)
C16 Si1 C28 113.75(13)
C22 Si1 C28 112.27(14)
C7 O1 C2 113.7(2)
C4 O2 Si1 136.53(18)
C8 O3 C5 113.7(3)
C9 O4 C10 117.1(2)
C9 C1 C6 111.7(2)
C9 C1 C2 109.6(2)
C6 C1 C2 110.6(2)
C9 C1 H1 108.3
C6 C1 H1 108.3
C2 C1 H1 108.3
O1 C2 C3 112.3(2)
O1 C2 C1 105.5(2)
C3 C2 C1 112.0(2)
O1 C2 H2 109.0
C3 C2 H2 109.0
C1 C2 H2 109.0
C4 C3 C2 123.0(2)
C4 C3 H3 118.5
C2 C3 H3 118.5
C3 C4 O2 124.5(2)
C3 C4 C5 123.8(2)
O2 C4 C5 111.7(2)
O3 C5 C4 106.5(2)
O3 C5 C6 112.2(2)
C4 C5 C6 111.9(2)
O3 C5 H5 108.7
C4 C5 H5 108.7
C6 C5 H5 108.7
C5 C6 C1 110.5(2)
C5 C6 H6A 109.6
C1 C6 H6A 109.6
C5 C6 H6B 109.6
C1 C6 H6B 109.6
H6A C6 H6B 108.1
O1 C7 H7A 109.5
O1 C7 H7B 109.5
H7A C7 H7B 109.5
O1 C7 H7C 109.5
H7A C7 H7C 109.5
H7B C7 H7C 109.5
O3 C8 H8A 109.5
O3 C8 H8B 109.5
H8A C8 H8B 109.5
O3 C8 H8C 109.5
H8A C8 H8C 109.5
H8B C8 H8C 109.5
O5 C9 O4 122.8(3)
O5 C9 C1 126.7(3)
O4 C9 C1 110.5(2)
C11 C10 C15 121.5(3)
C11 C10 O4 120.1(3)
C15 C10 O4 118.3(3)
C10 C11 C12 118.9(3)
C10 C11 H11 120.5
C12 C11 H11 120.5
C13 C12 C11 120.3(4)
C13 C12 H12 119.8
C11 C12 H12 119.8
C12 C13 C14 120.3(4)
C12 C13 H13 119.9
C14 C13 H13 119.9
C15 C14 C13 120.0(3)
C15 C14 H14 120.0
C13 C14 H14 120.0
C14 C15 C10 119.0(3)
C14 C15 H15 120.5
C10 C15 H15 120.5
C21 C16 C17 115.7(3)
C21 C16 Si1 121.0(2)
C17 C16 Si1 123.2(2)
C18 C17 C16 121.9(4)
C18 C17 H17 119.1
C16 C17 H17 119.1
C19 C18 C17 120.2(4)
C19 C18 H18 119.9
C17 C18 H18 119.9
C18 C19 C20 119.9(4)
C18 C19 H19 120.1
C20 C19 H19 120.1
C19 C20 C21 119.7(4)
C19 C20 H20 120.2
C21 C20 H20 120.2
C16 C21 C20 122.6(3)
C16 C21 H21 118.7
C20 C21 H21 118.7
C27 C22 C23 115.9(3)
C27 C22 Si1 124.1(2)
C23 C22 Si1 120.0(2)
C24 C23 C22 121.5(4)
C24 C23 H23 119.3
C22 C23 H23 119.3
C25 C24 C23 121.0(4)
C25 C24 H24 119.5
C23 C24 H24 119.5
C24 C25 C26 119.6(4)
C24 C25 H25 120.2
C26 C25 H25 120.2
C25 C26 C27 119.7(4)
C25 C26 H26 120.1
C27 C26 H26 120.1
C22 C27 C26 122.2(4)
C22 C27 H27 118.9
C26 C27 H27 118.9
C30 C28 C29 109.7(3)
C30 C28 C31 107.4(3)
C29 C28 C31 107.9(3)
C30 C28 Si1 109.7(2)
C29 C28 Si1 111.7(2)
C31 C28 Si1 110.2(2)
C28 C29 H29A 109.5
C28 C29 H29B 109.5
H29A C29 H29B 109.5
C28 C29 H29C 109.5
H29A C29 H29C 109.5
H29B C29 H29C 109.5
C28 C30 H30A 109.5
C28 C30 H30B 109.5
H30A C30 H30B 109.5
C28 C30 H30C 109.5
H30A C30 H30C 109.5
H30B C30 H30C 109.5
C28 C31 H31A 109.5
C28 C31 H31B 109.5
H31A C31 H31B 109.5
C28 C31 H31C 109.5
H31A C31 H31C 109.5
H31B C31 H31C 109.5

loop_
_geom_bond_atom_site_label_1
_geom_bond_atom_site_label_2
_geom_bond_distance
Si1 O2 1.6464(19)
Si1 C16 1.863(3)
Si1 C22 1.863(3)
Si1 C28 1.877(3)
O1 C7 1.420(4)
O1 C2 1.428(3)
O2 C4 1.369(3)
O3 C8 1.404(4)
O3 C5 1.424(3)
O4 C9 1.357(3)
O4 C10 1.409(3)
O5 C9 1.192(3)
C1 C9 1.501(4)
C1 C6 1.518(4)
C1 C2 1.527(4)
C1 H1 0.9800
C2 C3 1.499(4)
C2 H2 0.9800
C3 C4 1.318(4)
C3 H3 0.9300
C4 C5 1.496(4)
C5 C6 1.516(4)
C5 H5 0.9800
C6 H6A 0.9700
C6 H6B 0.9700
C7 H7A 0.9600
C7 H7B 0.9600
C7 H7C 0.9600
C8 H8A 0.9600
C8 H8B 0.9600
C8 H8C 0.9600
C10 C11 1.361(4)
C10 C15 1.370(5)
C11 C12 1.373(5)
C11 H11 0.9300
C12 C13 1.361(6)
C12 H12 0.9300
C13 C14 1.371(6)
C13 H13 0.9300
C14 C15 1.367(5)
C14 H14 0.9300
C15 H15 0.9300
C16 C21 1.382(4)
C16 C17 1.398(5)
C17 C18 1.385(5)
C17 H17 0.9300
C18 C19 1.353(6)
C18 H18 0.9300
C19 C20 1.371(6)
C19 H19 0.9300
C20 C21 1.383(5)
C20 H20 0.9300
C21 H21 0.9300
C22 C27 1.380(5)
C22 C23 1.392(4)
C23 C24 1.384(5)
C23 H23 0.9300
C24 C25 1.343(6)
C24 H24 0.9300
C25 C26 1.363(6)
C25 H25 0.9300
C26 C27 1.392(6)
C26 H26 0.9300
C27 H27 0.9300
C28 C30 1.526(5)
C28 C29 1.532(5)
C28 C31 1.542(5)
C29 H29A 0.9600
C29 H29B 0.9600
C29 H29C 0.9600
C30 H30A 0.9600
C30 H30B 0.9600
C30 H30C 0.9600
C31 H31A 0.9600
C31 H31B 0.9600
C31 H31C 0.9600

loop_
_geom_torsion_atom_site_label_1
_geom_torsion_atom_site_label_2
_geom_torsion_atom_site_label_3
_geom_torsion_atom_site_label_4
_geom_torsion
C16 Si1 O2 C4 -26.5(3)
C22 Si1 O2 C4 93.2(3)
C28 Si1 O2 C4 -148.5(3)
C7 O1 C2 C3 -70.6(4)
C7 O1 C2 C1 167.1(3)
C9 C1 C2 O1 -46.0(3)
C6 C1 C2 O1 77.6(3)
C9 C1 C2 C3 -168.5(2)
C6 C1 C2 C3 -44.9(3)
O1 C2 C3 C4 -102.9(3)
C1 C2 C3 C4 15.6(4)
C2 C3 C4 O2 -179.1(3)
C2 C3 C4 C5 -1.3(5)
Si1 O2 C4 C3 -27.3(5)
Si1 O2 C4 C5 154.7(2)
C8 O3 C5 C4 -147.8(3)
C8 O3 C5 C6 89.4(4)
C3 C4 C5 O3 -106.1(3)
O2 C4 C5 O3 71.9(3)
C3 C4 C5 C6 16.8(4)
O2 C4 C5 C6 -165.2(2)
O3 C5 C6 C1 73.6(3)
C4 C5 C6 C1 -46.0(3)
C9 C1 C6 C5 -176.3(2)
C2 C1 C6 C5 61.3(3)
C10 O4 C9 O5 -0.4(4)
C10 O4 C9 C1 179.1(2)
C6 C1 C9 O5 -5.5(4)
C2 C1 C9 O5 117.4(3)
C6 C1 C9 O4 174.9(2)
C2 C1 C9 O4 -62.1(3)
C9 O4 C10 C11 83.1(4)
C9 O4 C10 C15 -101.7(3)
C15 C10 C11 C12 0.8(5)
O4 C10 C11 C12 175.7(3)
C10 C11 C12 C13 -1.4(6)
C11 C12 C13 C14 1.2(6)
C12 C13 C14 C15 -0.3(6)
C13 C14 C15 C10 -0.4(5)
C11 C10 C15 C14 0.2(5)
O4 C10 C15 C14 -174.9(3)
O2 Si1 C16 C21 117.8(3)
C22 Si1 C16 C21 -0.5(3)
C28 Si1 C16 C21 -127.0(3)
O2 Si1 C16 C17 -63.9(3)
C22 Si1 C16 C17 177.9(3)
C28 Si1 C16 C17 51.4(3)
C21 C16 C17 C18 0.5(6)
Si1 C16 C17 C18 -177.9(4)
C16 C17 C18 C19 -2.9(8)
C17 C18 C19 C20 3.7(8)
C18 C19 C20 C21 -2.1(7)
C17 C16 C21 C20 1.2(5)
Si1 C16 C21 C20 179.6(3)
C19 C20 C21 C16 -0.4(6)
O2 Si1 C22 C27 159.1(3)
C16 Si1 C22 C27 -80.0(4)
C28 Si1 C22 C27 47.4(4)
O2 Si1 C22 C23 -19.3(3)
C16 Si1 C22 C23 101.6(3)
C28 Si1 C22 C23 -131.1(3)
C27 C22 C23 C24 0.3(5)
Si1 C22 C23 C24 178.9(3)
C22 C23 C24 C25 0.7(6)
C23 C24 C25 C26 -1.1(7)
C24 C25 C26 C27 0.6(7)
C23 C22 C27 C26 -0.8(6)
Si1 C22 C27 C26 -179.3(4)
C25 C26 C27 C22 0.4(8)
O2 Si1 C28 C30 -71.8(3)
C16 Si1 C28 C30 167.9(3)
C22 Si1 C28 C30 42.8(3)
O2 Si1 C28 C29 166.3(2)
C16 Si1 C28 C29 45.9(3)
C22 Si1 C28 C29 -79.1(3)
O2 Si1 C28 C31 46.3(3)
C16 Si1 C28 C31 -74.1(3)
C22 Si1 C28 C31 160.9(2)

loop_
_cod_related_entry_id
_cod_related_entry_database
_cod_related_entry_code
1 ChemSpider 30658529
